data_1564655
loop_
_publ_author_name
'Abo-Amer, Anwar'
'Boyle, Paul D.'
'Puddephatt, Richard J.'

_publ_section_title
;
 Push-pull ligands and the oxidation of monomethylplatinum(II) complexes
 with oxygen or hydrogen peroxide
;
_journal_name_full 'Inorganica Chimica Acta'
_journal_page_first 119580
_journal_paper_doi 10.1016/j.ica.2020.119580
_journal_volume 507
_journal_year 2020
_chemical_formula_sum 'C20 H26 Cl N3 O4 Pt'
_chemical_formula_weight 602.98
_space_group_crystal_system monoclinic
_space_group_IT_number 14
_space_group_name_Hall '-P 2ybc'
_space_group_name_H-M_alt 'P 1 21/c 1'
_atom_sites_solution_hydrogens mixed
_atom_sites_solution_primary dual
_atom_sites_solution_secondary difmap
_audit_creation_method SHELXL-2016/6
_cell_angle_alpha 90
_cell_angle_beta 107.866(10)
_cell_angle_gamma 90
_cell_formula_units_Z 4
_cell_length_a 10.9331(19)
_cell_length_b 20.468(4)
_cell_length_c 11.961(2)
_cell_measurement_reflns_used 9939
_cell_measurement_temperature 110
_cell_measurement_theta_max 32.33
_cell_measurement_theta_min 2.42
_cell_volume 2547.5(8)
_computing_cell_refinement SAINT
_computing_data_collection Apex2
_computing_data_reduction SAINT
_computing_molecular_graphics NRCVAX
_computing_publication_material cif2tables.py
_computing_structure_refinement SHELXL
_computing_structure_solution SHELXT
_diffrn_ambient_temperature 110
_diffrn_measured_fraction_theta_full 0.998
_diffrn_measured_fraction_theta_max 0.997
_diffrn_measurement_device_type 'Bruker Kappa Axis Apex2'
_diffrn_measurement_method 'phi and omega scans'
_diffrn_radiation_type MoK\a
_diffrn_radiation_wavelength 0.71073
_diffrn_reflns_av_R_equivalents 0.0663
_diffrn_reflns_av_unetI/netI 0.0382
_diffrn_reflns_Laue_measured_fraction_full 0.998
_diffrn_reflns_Laue_measured_fraction_max 0.997
_diffrn_reflns_limit_h_max 17
_diffrn_reflns_limit_h_min -18
_diffrn_reflns_limit_k_max 34
_diffrn_reflns_limit_k_min -34
_diffrn_reflns_limit_l_max 19
_diffrn_reflns_limit_l_min -19
_diffrn_reflns_number 117929
_diffrn_reflns_point_group_measured_fraction_full 0.998
_diffrn_reflns_point_group_measured_fraction_max 0.997
_diffrn_reflns_theta_full 25.242
_diffrn_reflns_theta_max 36.400
_diffrn_reflns_theta_min 2.424
_diffrn_source 'sealed tube'
_exptl_absorpt_coefficient_mu 5.639
_exptl_absorpt_correction_T_max 0.7471
_exptl_absorpt_correction_T_min 0.4747
_exptl_absorpt_correction_type multi-scan
_exptl_absorpt_process_details SADABS
_exptl_crystal_colour yellow
_exptl_crystal_density_diffrn 1.572
_exptl_crystal_description needle
_exptl_crystal_F_000 1176
_exptl_crystal_size_max 0.335
_exptl_crystal_size_mid 0.055
_exptl_crystal_size_min 0.048
_refine_diff_density_max 3.045
_refine_diff_density_min -2.121
_refine_diff_density_rms 0.158
_refine_ls_extinction_coef .
_refine_ls_extinction_method none
_refine_ls_goodness_of_fit_ref 1.031
_refine_ls_hydrogen_treatment constr
_refine_ls_matrix_type full
_refine_ls_number_parameters 294
_refine_ls_number_reflns 12379
_refine_ls_number_restraints 1
_refine_ls_restrained_S_all 1.031
_refine_ls_R_factor_all 0.0569
_refine_ls_R_factor_gt 0.0350
_refine_ls_shift/su_max 0.005
_refine_ls_shift/su_mean 0.000
_refine_ls_structure_factor_coef Fsqd
_refine_ls_weighting_details 'w=1/[\s^2^(Fo^2^)+(0.0380P)^2^+4.0421P] where P=(Fo^2^+2Fc^2^)/3'
_refine_ls_weighting_scheme calc
_refine_ls_wR_factor_gt 0.0794
_refine_ls_wR_factor_ref 0.0868
_reflns_Friedel_coverage 0.000
_reflns_Friedel_fraction_full .
_reflns_Friedel_fraction_max .
_reflns_number_gt 9302
_reflns_number_total 12379
_reflns_threshold_expression 'I > 2\s(I)'
_cod_data_source_file ICA-2020-507-119580.cif
_cod_data_source_block 4
_cod_original_cell_volume 2547.4(8)
_cod_original_sg_symbol_H-M 'P 21/c'
_cod_database_code 1564655
_shelx_shelxl_version_number 2016/6
_shelx_space_group_comment
;
The symmetry employed for this shelxl refinement is uniquely defined
by the following loop, which should always be used as a source of
symmetry information in preference to the above space-group names.
They are only intended as comments.
;
_shelx_estimated_absorpt_t_min 0.254
_shelx_estimated_absorpt_t_max 0.774

loop_
_space_group_symop_operation_xyz
'x, y, z'
'-x, y+1/2, -z+1/2'
'-x, -y, -z'
'x, -y-1/2, z-1/2'

loop_
_atom_site_label
_atom_site_type_symbol
_atom_site_fract_x
_atom_site_fract_y
_atom_site_fract_z
_atom_site_U_iso_or_equiv
_atom_site_adp_type
_atom_site_occupancy
_atom_site_site_symmetry_order
_atom_site_calc_flag
_atom_site_refinement_flags_posn
_atom_site_refinement_flags_adp
_atom_site_refinement_flags_occupancy
_atom_site_disorder_assembly
_atom_site_disorder_group
Pt1 Pt 0.63367(2) 0.81731(2) 0.65650(2) 0.02016(3) Uani 1 1 d . . . . .
O1 O 0.5380(2) 0.86176(10) 0.50279(18) 0.0236(4) Uani 1 1 d . . . . .
O2 O 0.7273(2) 0.77336(11) 0.80767(19) 0.0283(5) Uani 1 1 d . . . . .
H2H H 0.807872 0.771025 0.829296 0.042 Uiso 1 1 d R U . . .
N1 N 0.8026(3) 0.85323(15) 0.6496(2) 0.0285(5) Uani 1 1 d . . . . .
N2 N 0.6339(2) 0.90483(11) 0.7528(2) 0.0199(4) Uani 1 1 d . . . . .
N3 N 0.4696(3) 0.79976(12) 0.6941(2) 0.0216(4) Uani 1 1 d . . . . .
C1 C 0.6405(4) 0.73283(16) 0.5667(3) 0.0324(7) Uani 1 1 d . . . . .
H1A H 0.728842 0.716289 0.590037 0.049 Uiso 1 1 calc R U . . .
H1B H 0.611815 0.741706 0.482089 0.049 Uiso 1 1 calc R U . . .
H1C H 0.584037 0.700094 0.584968 0.049 Uiso 1 1 calc R U . . .
C2 C 0.8687(4) 0.8352(2) 0.5754(3) 0.0391(9) Uani 1 1 d . . . . .
H2 H 0.834984 0.802075 0.518729 0.047 Uiso 1 1 calc R U . . .
C3 C 0.9839(4) 0.8643(3) 0.5809(4) 0.0485(11) Uani 1 1 d . . . . .
H3 H 1.028862 0.851755 0.527831 0.058 Uiso 1 1 calc R U . . .
C4 C 1.0326(4) 0.9112(3) 0.6628(4) 0.0523(13) Uani 1 1 d . . . . .
H4 H 1.113167 0.930667 0.668571 0.063 Uiso 1 1 calc R U . . .
C5 C 0.9643(3) 0.9308(2) 0.7387(4) 0.0404(9) Uani 1 1 d . . . . .
H5 H 0.996931 0.964250 0.795163 0.048 Uiso 1 1 calc R U . . .
C6 C 0.8487(3) 0.90075(18) 0.7301(3) 0.0306(7) Uani 1 1 d . . . . .
C7 C 0.7727(3) 0.91664(17) 0.8126(3) 0.0279(6) Uani 1 1 d . . . . .
H7A H 0.802394 0.888959 0.883690 0.033 Uiso 1 1 calc R U . . .
H7B H 0.786387 0.962937 0.837203 0.033 Uiso 1 1 calc R U . . .
C8 C 0.5588(3) 0.88863(14) 0.8334(2) 0.0214(5) Uani 1 1 d . . . . .
H8A H 0.520471 0.929064 0.853527 0.026 Uiso 1 1 calc R U . . .
H8B H 0.617018 0.870112 0.907042 0.026 Uiso 1 1 calc R U . . .
C9 C 0.4534(3) 0.84017(14) 0.7787(2) 0.0209(5) Uani 1 1 d . . . . .
C10 C 0.3454(3) 0.83495(17) 0.8159(3) 0.0283(6) Uani 1 1 d . . . . .
H10 H 0.334550 0.863336 0.875030 0.034 Uiso 1 1 calc R U . . .
C11 C 0.2538(3) 0.7882(2) 0.7664(4) 0.0373(8) Uani 1 1 d . . . . .
H11 H 0.180517 0.783466 0.792489 0.045 Uiso 1 1 calc R U . . .
C12 C 0.2694(4) 0.74837(19) 0.6788(4) 0.0383(8) Uani 1 1 d . . . . .
H12 H 0.206157 0.716693 0.642612 0.046 Uiso 1 1 calc R U . . .
C13 C 0.3784(3) 0.75514(17) 0.6442(3) 0.0321(7) Uani 1 1 d . . . . .
H13 H 0.389232 0.727712 0.583880 0.039 Uiso 1 1 calc R U . . .
C14 C 0.5783(3) 0.96160(13) 0.6739(3) 0.0215(5) Uani 1 1 d . . . . .
H14A H 0.571848 0.999683 0.722792 0.026 Uiso 1 1 calc R U . . .
H14B H 0.637356 0.973451 0.628795 0.026 Uiso 1 1 calc R U . . .
C15 C 0.4478(3) 0.94726(14) 0.5895(2) 0.0209(5) Uani 1 1 d . . . . .
C16 C 0.3411(3) 0.98415(15) 0.5901(3) 0.0268(6) Uani 1 1 d . . . . .
H16 H 0.348950 1.016452 0.648951 0.032 Uiso 1 1 calc R U . . .
C17 C 0.2235(3) 0.97416(17) 0.5057(3) 0.0314(7) Uani 1 1 d . . . . .
H17 H 0.151492 0.999984 0.506141 0.038 Uiso 1 1 calc R U . . .
C18 C 0.2109(3) 0.92667(18) 0.4208(3) 0.0334(7) Uani 1 1 d . . . . .
H18 H 0.130395 0.920226 0.362462 0.040 Uiso 1 1 calc R U . . .
C19 C 0.3158(3) 0.88827(16) 0.4206(3) 0.0282(6) Uani 1 1 d . . . . .
H19 H 0.306124 0.854845 0.363408 0.034 Uiso 1 1 calc R U . . .
C20 C 0.4353(3) 0.89868(14) 0.5040(3) 0.0219(5) Uani 1 1 d . . . . .
O1W O 0.6207(3) 0.85084(13) 0.3116(2) 0.0417(7) Uani 1 1 d . . . . .
H1WA H 0.594911 0.854315 0.370672 0.062 Uiso 1 1 d R U . . .
H1WB H 0.652781 0.813684 0.310152 0.062 Uiso 1 1 d R U . . .
O2W O 0.8438(4) 0.91546(19) 0.2847(4) 0.0688(10) Uani 1 1 d . . . . .
H2WA H 0.778529 0.896744 0.292401 0.103 Uiso 1 1 d R U . . .
H2WB H 0.889047 0.888594 0.261669 0.103 Uiso 1 1 d R U . . .
Cl0 Cl 0.2773(4) 0.9920(2) 0.9363(3) 0.0470(10) Uani 0.300(3) 1 d . . P A 1
Cl1 Cl 0.3314(14) 1.0116(6) 0.8964(11) 0.095(4) Uani 0.172(3) 1 d . . P B 2
Cl2 Cl 0.6036(6) 1.08504(18) 0.9030(3) 0.0557(13) Uani 0.298(3) 1 d . . P C 3
Cl3 Cl 0.4929(10) 0.5839(4) 0.6138(5) 0.080(3) Uani 0.229(3) 1 d . . P D 4

loop_
_atom_site_aniso_label
_atom_site_aniso_U_11
_atom_site_aniso_U_22
_atom_site_aniso_U_33
_atom_site_aniso_U_23
_atom_site_aniso_U_13
_atom_site_aniso_U_12
Pt1 0.02798(5) 0.01796(5) 0.01692(5) 0.00138(4) 0.01043(3) 0.00381(4)
O1 0.0336(11) 0.0219(10) 0.0167(9) 0.0016(7) 0.0097(8) 0.0066(8)
O2 0.0339(12) 0.0300(11) 0.0209(10) 0.0073(8) 0.0084(8) 0.0088(9)
N1 0.0263(13) 0.0370(15) 0.0260(12) 0.0106(11) 0.0137(10) 0.0068(11)
N2 0.0249(11) 0.0173(10) 0.0186(10) 0.0003(8) 0.0084(8) -0.0011(8)
N3 0.0292(12) 0.0165(9) 0.0195(10) 0.0020(8) 0.0081(9) -0.0022(8)
C1 0.053(2) 0.0232(14) 0.0256(14) 0.0016(11) 0.0190(14) 0.0096(14)
C2 0.0342(18) 0.054(2) 0.0359(18) 0.0183(16) 0.0208(15) 0.0206(16)
C3 0.039(2) 0.068(3) 0.047(2) 0.029(2) 0.0265(18) 0.024(2)
C4 0.0257(17) 0.079(3) 0.057(3) 0.041(3) 0.0188(17) 0.0120(19)
C5 0.0233(15) 0.053(2) 0.042(2) 0.0212(17) 0.0059(14) -0.0005(14)
C6 0.0235(14) 0.0389(18) 0.0298(15) 0.0133(13) 0.0085(12) 0.0049(12)
C7 0.0239(14) 0.0327(16) 0.0256(14) -0.0005(12) 0.0055(11) -0.0060(11)
C8 0.0291(14) 0.0200(12) 0.0184(11) -0.0021(9) 0.0120(10) -0.0028(10)
C9 0.0255(13) 0.0184(11) 0.0204(12) 0.0033(9) 0.0094(10) 0.0018(10)
C10 0.0268(15) 0.0293(15) 0.0315(15) 0.0077(12) 0.0131(12) 0.0046(11)
C11 0.0252(15) 0.0394(19) 0.047(2) 0.0149(16) 0.0100(14) -0.0026(13)
C12 0.0324(17) 0.0352(18) 0.0412(19) 0.0084(15) 0.0022(14) -0.0124(14)
C13 0.0389(18) 0.0260(15) 0.0268(15) 0.0003(12) 0.0031(13) -0.0075(13)
C14 0.0279(13) 0.0154(11) 0.0235(12) 0.0008(9) 0.0113(10) -0.0017(9)
C15 0.0260(13) 0.0167(11) 0.0215(12) 0.0032(9) 0.0096(10) 0.0009(9)
C16 0.0334(16) 0.0202(13) 0.0317(15) 0.0059(11) 0.0171(12) 0.0046(11)
C17 0.0270(15) 0.0322(16) 0.0385(17) 0.0137(13) 0.0151(13) 0.0054(12)
C18 0.0262(15) 0.0360(17) 0.0349(17) 0.0127(14) 0.0046(13) -0.0031(13)
C19 0.0336(16) 0.0233(14) 0.0250(14) 0.0028(11) 0.0052(12) -0.0042(11)
C20 0.0264(13) 0.0192(12) 0.0214(12) 0.0043(9) 0.0092(10) 0.0001(10)
O1W 0.071(2) 0.0315(13) 0.0333(13) -0.0050(10) 0.0314(13) -0.0010(13)
O2W 0.070(3) 0.062(2) 0.082(3) -0.016(2) 0.035(2) -0.0040(19)
Cl0 0.0433(19) 0.050(2) 0.0381(17) -0.0116(15) -0.0019(14) 0.0151(15)
Cl1 0.119(10) 0.089(8) 0.082(7) -0.001(6) 0.040(7) 0.003(7)
Cl2 0.104(4) 0.0311(16) 0.0289(15) -0.0039(12) 0.016(2) 0.016(2)
Cl3 0.121(7) 0.079(5) 0.039(3) -0.003(3) 0.020(4) -0.041(5)

loop_
_atom_type_symbol
_atom_type_description
_atom_type_scat_dispersion_real
_atom_type_scat_dispersion_imag
_atom_type_scat_source
C C 0.0033 0.0016 'International Tables Vol C Tables 4.2.6.8 and 6.1.1.4'
H H 0.0000 0.0000 'International Tables Vol C Tables 4.2.6.8 and 6.1.1.4'
N N 0.0061 0.0033 'International Tables Vol C Tables 4.2.6.8 and 6.1.1.4'
O O 0.0106 0.0060 'International Tables Vol C Tables 4.2.6.8 and 6.1.1.4'
Cl Cl 0.1484 0.1585 'International Tables Vol C Tables 4.2.6.8 and 6.1.1.4'
Pt Pt -1.7033 8.3905 'International Tables Vol C Tables 4.2.6.8 and 6.1.1.4'

loop_
_geom_angle_atom_site_label_1
_geom_angle_atom_site_label_2
_geom_angle_atom_site_label_3
_geom_angle
_geom_angle_site_symmetry_1
_geom_angle_site_symmetry_3
O2 Pt1 N3 87.80(10) . .
O2 Pt1 N1 88.84(11) . .
N3 Pt1 N1 165.25(11) . .
O2 Pt1 O1 179.79(10) . .
N3 Pt1 O1 92.03(10) . .
N1 Pt1 O1 91.36(10) . .
O2 Pt1 C1 90.20(12) . .
N3 Pt1 C1 98.33(13) . .
N1 Pt1 C1 96.04(14) . .
O1 Pt1 C1 89.71(11) . .
O2 Pt1 N2 88.52(9) . .
N3 Pt1 N2 83.24(10) . .
N1 Pt1 N2 82.32(11) . .
O1 Pt1 N2 91.58(9) . .
C1 Pt1 N2 177.94(13) . .
C20 O1 Pt1 115.96(17) . .
Pt1 O2 H2H 120.1 . .
C6 N1 C2 120.3(3) . .
C6 N1 Pt1 112.3(2) . .
C2 N1 Pt1 127.4(3) . .
C8 N2 C7 114.2(2) . .
C8 N2 C14 112.6(2) . .
C7 N2 C14 109.4(2) . .
C8 N2 Pt1 104.77(16) . .
C7 N2 Pt1 103.21(19) . .
C14 N2 Pt1 112.19(17) . .
C13 N3 C9 119.6(3) . .
C13 N3 Pt1 127.7(2) . .
C9 N3 Pt1 112.71(19) . .
Pt1 C1 H1A 109.5 . .
Pt1 C1 H1B 109.5 . .
H1A C1 H1B 109.5 . .
Pt1 C1 H1C 109.5 . .
H1A C1 H1C 109.5 . .
H1B C1 H1C 109.5 . .
N1 C2 C3 121.0(4) . .
N1 C2 H2 119.5 . .
C3 C2 H2 119.5 . .
C4 C3 C2 119.4(4) . .
C4 C3 H3 120.3 . .
C2 C3 H3 120.3 . .
C3 C4 C5 120.1(4) . .
C3 C4 H4 119.9 . .
C5 C4 H4 119.9 . .
C6 C5 C4 118.7(4) . .
C6 C5 H5 120.6 . .
C4 C5 H5 120.6 . .
N1 C6 C5 120.5(3) . .
N1 C6 C7 117.5(3) . .
C5 C6 C7 122.0(4) . .
N2 C7 C6 109.7(3) . .
N2 C7 H7A 109.7 . .
C6 C7 H7A 109.7 . .
N2 C7 H7B 109.7 . .
C6 C7 H7B 109.7 . .
H7A C7 H7B 108.2 . .
N2 C8 C9 111.4(2) . .
N2 C8 H8A 109.3 . .
C9 C8 H8A 109.3 . .
N2 C8 H8B 109.3 . .
C9 C8 H8B 109.3 . .
H8A C8 H8B 108.0 . .
N3 C9 C10 120.6(3) . .
N3 C9 C8 117.8(3) . .
C10 C9 C8 121.5(3) . .
C11 C10 C9 119.5(3) . .
C11 C10 H10 120.3 . .
C9 C10 H10 120.3 . .
C12 C11 C10 119.6(3) . .
C12 C11 H11 120.2 . .
C10 C11 H11 120.2 . .
C11 C12 C13 119.2(3) . .
C11 C12 H12 120.4 . .
C13 C12 H12 120.4 . .
N3 C13 C12 121.6(3) . .
N3 C13 H13 119.2 . .
C12 C13 H13 119.2 . .
C15 C14 N2 112.9(2) . .
C15 C14 H14A 109.0 . .
N2 C14 H14A 109.0 . .
C15 C14 H14B 109.0 . .
N2 C14 H14B 109.0 . .
H14A C14 H14B 107.8 . .
C16 C15 C20 119.6(3) . .
C16 C15 C14 121.0(3) . .
C20 C15 C14 119.2(3) . .
C17 C16 C15 120.5(3) . .
C17 C16 H16 119.7 . .
C15 C16 H16 119.7 . .
C18 C17 C16 120.1(3) . .
C18 C17 H17 120.0 . .
C16 C17 H17 120.0 . .
C17 C18 C19 120.2(3) . .
C17 C18 H18 119.9 . .
C19 C18 H18 119.9 . .
C18 C19 C20 120.2(3) . .
C18 C19 H19 119.9 . .
C20 C19 H19 119.9 . .
O1 C20 C19 120.2(3) . .
O1 C20 C15 120.5(3) . .
C19 C20 C15 119.3(3) . .
H1WA O1W H1WB 110.1 . .
H2WA O2W H2WB 110.1 . .

loop_
_geom_bond_atom_site_label_1
_geom_bond_atom_site_label_2
_geom_bond_distance
_geom_bond_site_symmetry_2
Pt1 O2 1.998(2) .
Pt1 N3 2.011(3) .
Pt1 N1 2.013(3) .
Pt1 O1 2.030(2) .
Pt1 C1 2.049(3) .
Pt1 N2 2.129(2) .
O1 C20 1.357(4) .
O2 H2H 0.8401 .
N1 C6 1.352(5) .
N1 C2 1.356(4) .
N2 C8 1.483(4) .
N2 C7 1.486(4) .
N2 C14 1.503(4) .
N3 C13 1.349(4) .
N3 C9 1.359(4) .
C1 H1A 0.9800 .
C1 H1B 0.9800 .
C1 H1C 0.9800 .
C2 C3 1.376(6) .
C2 H2 0.9500 .
C3 C4 1.357(8) .
C3 H3 0.9500 .
C4 C5 1.400(6) .
C4 H4 0.9500 .
C5 C6 1.381(5) .
C5 H5 0.9500 .
C6 C7 1.508(5) .
C7 H7A 0.9900 .
C7 H7B 0.9900 .
C8 C9 1.509(4) .
C8 H8A 0.9900 .
C8 H8B 0.9900 .
C9 C10 1.389(4) .
C10 C11 1.380(5) .
C10 H10 0.9500 .
C11 C12 1.379(6) .
C11 H11 0.9500 .
C12 C13 1.382(5) .
C12 H12 0.9500 .
C13 H13 0.9500 .
C14 C15 1.502(4) .
C14 H14A 0.9900 .
C14 H14B 0.9900 .
C15 C16 1.392(4) .
C15 C20 1.402(4) .
C16 C17 1.384(5) .
C16 H16 0.9500 .
C17 C18 1.381(6) .
C17 H17 0.9500 .
C18 C19 1.391(5) .
C18 H18 0.9500 .
C19 C20 1.396(4) .
C19 H19 0.9500 .
O1W H1WA 0.8400 .
O1W H1WB 0.8400 .
O2W H2WA 0.8400 .
O2W H2WB 0.8400 .

loop_
_geom_hbond_atom_site_label_D
_geom_hbond_atom_site_label_H
_geom_hbond_atom_site_label_A
_geom_hbond_distance_DH
_geom_hbond_distance_HA
_geom_hbond_distance_DA
_geom_hbond_angle_DHA
_geom_hbond_site_symmetry_A
C8 H8A Cl1 0.99 2.84 3.773(14) 158.2 .
C10 H10 Cl0 0.95 2.85 3.690(5) 147.4 .
C10 H10 Cl2 0.95 2.74 3.626(5) 155.0 3_677
C13 H13 Cl2 0.95 2.92 3.542(5) 123.8 2_646
C14 H14A Cl2 0.99 2.71 3.675(4) 164.1 .
C14 H14A Cl3 0.99 2.85 3.813(7) 163.4 2_656
O1W H1WA O1 0.84 1.87 2.714(3) 179.7 .
O1W H1WB O2 0.84 1.96 2.803(4) 179.6 4_575
O2W H2WA O1W 0.84 2.04 2.879(5) 179.6 .

loop_
_geom_torsion_atom_site_label_1
_geom_torsion_atom_site_label_2
_geom_torsion_atom_site_label_3
_geom_torsion_atom_site_label_4
_geom_torsion
_geom_torsion_site_symmetry_1
_geom_torsion_site_symmetry_2
_geom_torsion_site_symmetry_3
_geom_torsion_site_symmetry_4
C6 N1 C2 C3 0.6(5) . . . .
Pt1 N1 C2 C3 180.0(3) . . . .
N1 C2 C3 C4 0.8(6) . . . .
C2 C3 C4 C5 -1.7(6) . . . .
C3 C4 C5 C6 1.3(6) . . . .
C2 N1 C6 C5 -0.9(5) . . . .
Pt1 N1 C6 C5 179.6(3) . . . .
C2 N1 C6 C7 -177.9(3) . . . .
Pt1 N1 C6 C7 2.6(4) . . . .
C4 C5 C6 N1 0.0(5) . . . .
C4 C5 C6 C7 176.8(3) . . . .
C8 N2 C7 C6 153.1(3) . . . .
C14 N2 C7 C6 -79.7(3) . . . .
Pt1 N2 C7 C6 39.9(3) . . . .
N1 C6 C7 N2 -30.9(4) . . . .
C5 C6 C7 N2 152.2(3) . . . .
C7 N2 C8 C9 -145.2(3) . . . .
C14 N2 C8 C9 89.2(3) . . . .
Pt1 N2 C8 C9 -33.0(3) . . . .
C13 N3 C9 C10 1.4(4) . . . .
Pt1 N3 C9 C10 -179.9(2) . . . .
C13 N3 C9 C8 179.1(3) . . . .
Pt1 N3 C9 C8 -2.3(3) . . . .
N2 C8 C9 N3 25.5(4) . . . .
N2 C8 C9 C10 -156.9(3) . . . .
N3 C9 C10 C11 0.0(5) . . . .
C8 C9 C10 C11 -177.5(3) . . . .
C9 C10 C11 C12 -1.5(5) . . . .
C10 C11 C12 C13 1.5(5) . . . .
C9 N3 C13 C12 -1.4(5) . . . .
Pt1 N3 C13 C12 -179.9(3) . . . .
C11 C12 C13 N3 0.0(5) . . . .
C8 N2 C14 C15 -65.2(3) . . . .
C7 N2 C14 C15 166.6(2) . . . .
Pt1 N2 C14 C15 52.7(3) . . . .
N2 C14 C15 C16 119.9(3) . . . .
N2 C14 C15 C20 -64.2(3) . . . .
C20 C15 C16 C17 -1.3(4) . . . .
C14 C15 C16 C17 174.5(3) . . . .
C15 C16 C17 C18 0.9(5) . . . .
C16 C17 C18 C19 0.7(5) . . . .
C17 C18 C19 C20 -1.8(5) . . . .
Pt1 O1 C20 C19 -127.1(2) . . . .
Pt1 O1 C20 C15 52.5(3) . . . .
C18 C19 C20 O1 -179.1(3) . . . .
C18 C19 C20 C15 1.3(4) . . . .
C16 C15 C20 O1 -179.3(3) . . . .
C14 C15 C20 O1 4.8(4) . . . .
C16 C15 C20 C19 0.2(4) . . . .
C14 C15 C20 C19 -175.7(3) . . . .
